data_1524437
loop_
_publ_author_name
'Green, M.L.'

_publ_section_title
;
 Crystal structure of (Ho, Er, Tm, La, Y) Zn5 and Th Cd5 intermetallic
 compounds
;
_journal_name_full 'Journal of the Less-Common Metals'
_journal_page_first 391
_journal_page_last 394
_journal_volume 32
_journal_year 1973
_chemical_formula_sum 'Er Zn5'
_space_group_IT_number 194
_symmetry_space_group_name_Hall '-P 6c 2c'
_symmetry_space_group_name_H-M 'P 63/m m c'
_cell_angle_alpha 90
_cell_angle_beta 90
_cell_angle_gamma 120
_cell_formula_units_Z 6
_cell_length_a 8.847
_cell_length_b 8.847
_cell_length_c 9.177
_cell_volume 622.047
_citation_journal_id_ASTM JCOMAH
_cod_data_source_file Green_JCOMAH_1973_1790.cif
_cod_data_source_block Er1Zn5
_cod_original_cell_volume 622.0473
_cod_original_formula_sum 'Er1 Zn5'
_cod_database_code 1524437

loop_
_symmetry_equiv_pos_as_xyz
x,y,z
x-y,x,z+1/2
-y,x-y,z
-x,-y,z+1/2
-x+y,-x,z
y,-x+y,z+1/2
-y,-x,-z+1/2
x-y,-y,-z
x,x-y,-z+1/2
y,x,-z
-x+y,y,-z+1/2
-x,-x+y,-z
-x,-y,-z
-x+y,-x,-z-1/2
y,-x+y,-z
x,y,-z-1/2
x-y,x,-z
-y,x-y,-z-1/2
y,x,z-1/2
-x+y,y,z
-x,-x+y,z-1/2
-y,-x,z
x-y,-y,z-1/2
x,x-y,z

loop_
_atom_site_label
_atom_site_type_symbol
_atom_site_fract_x
_atom_site_fract_y
_atom_site_fract_z
_atom_site_occupancy
_atom_site_U_iso_or_equiv
Er1 Er 0.1951 0.3902 0.25 1 0.0
Zn4 Zn 0.5682 0.1364 0.25 1 0.0
Zn1 Zn 0 0 0 1 0.0
Zn2 Zn 0.3333 0.6667 0.0054 1 0.0
Zn5 Zn 0.8395 0.679 0.0904 1 0.0
Zn3 Zn 0.5 0 0 1 0.0
